data_7709667
loop_
_publ_author_name
'Radhakrishna, Latchupatula'
'Kote, Basvaraj S.'
'Kunchur, Harish S.'
'Pandey, Madhusudan Kumar'
'Mondal, Dipanjan'
'Balakrishna, Maravanji Shivaramaiah'

_publ_section_title
;
 1,2,3-Triazole based ligands with phosphine and pyridine functionalities:
 Synthesis, PdII, PtII chemistry and catalytic studies
;
_journal_name_full 'Dalton Transactions'
_journal_paper_doi 10.1039/D2DT00112H
_journal_year 2022
_chemical_formula_moiety 'C25 H19 Cl2 N4 P Pt, C H2 Cl2'
_chemical_formula_sum 'C26 H21 Cl4 N4 P Pt'
_chemical_formula_weight 757.33
_space_group_crystal_system monoclinic
_space_group_IT_number 14
_space_group_name_Hall '-P 2ybc'
_space_group_name_H-M_alt 'P 1 21/c 1'
_atom_sites_solution_hydrogens geom
_atom_sites_solution_primary dual
_audit_creation_date 2021-09-22
_audit_creation_method
;
Olex2 1.3-ac4
(compiled 2019.04.23 svn.r3594 for Rigaku Oxford Diffraction, GUI svn.r5739)
;
_audit_update_record
;
2021-09-26 deposited with the CCDC.	2022-03-04 downloaded from the CCDC.
;
_cell_angle_alpha 90
_cell_angle_beta 94.164(2)
_cell_angle_gamma 90
_cell_formula_units_Z 4
_cell_length_a 10.8732(3)
_cell_length_b 8.7056(2)
_cell_length_c 28.1056(6)
_cell_measurement_reflns_used 12589
_cell_measurement_temperature 150
_cell_measurement_theta_max 31.2580
_cell_measurement_theta_min 2.4410
_cell_volume 2653.39(11)
_computing_cell_refinement
;
CrystalClear-SM Expert 2.0 r7 (Rigaku, 2011)
;
_computing_data_collection
;
CrystalClear-SM Expert 2.0 r7 (Rigaku, 2011)
;
_computing_data_reduction
;
CrystalClear-SM Expert 2.0 r7 (Rigaku, 2011)
;
_computing_molecular_graphics 'Olex2 (Dolomanov et al., 2009)'
_computing_publication_material 'Olex2 (Dolomanov et al., 2009)'
_computing_structure_refinement 'ShelXL (Sheldrick, 2015)'
_computing_structure_solution 'ShelXT (Sheldrick, 2015)'
_diffrn_ambient_temperature 150.0
_diffrn_detector CCD
_diffrn_detector_area_resol_mean 28.5714
_diffrn_detector_type 'Rigaku Saturn724+'
_diffrn_measured_fraction_theta_full 0.995
_diffrn_measured_fraction_theta_max 0.903
_diffrn_measurement_details
;
List of Runs (angles in degrees, time in seconds):

  # Type    Start    End  Width  t~exp~   \w     \q     \k     \f   Frames
#--------------------------------------------------------------------------
  1  \w    -63.00  70.00   0.50    8.00    --  -20.00   0.00  36.00  266
  2  \w    -87.00   8.00   0.50    8.00    --  -20.00 -72.00-108.00  190
  3  \w   -102.00 -32.00   0.50    8.00    --  -20.00 -72.00  36.00  140
  4  \w    -65.50 -34.00   0.50    8.00    --  -20.00 -72.00-180.00   63
;
_diffrn_measurement_device 'AFC12 (Right): Kappa 3 circle'
_diffrn_measurement_device_type 'Rigaku Saturn724+ (2x2 bin mode)'
_diffrn_measurement_method 'profile data from \w-scans'
_diffrn_measurement_specimen_support 'Mitegen 50um'
_diffrn_radiation_collimation 0.3
_diffrn_radiation_monochromator Confocal
_diffrn_radiation_probe x-ray
_diffrn_radiation_type MoK\a
_diffrn_radiation_wavelength 0.71073
_diffrn_reflns_av_R_equivalents 0.0292
_diffrn_reflns_av_unetI/netI 0.0316
_diffrn_reflns_Laue_measured_fraction_full 0.995
_diffrn_reflns_Laue_measured_fraction_max 0.903
_diffrn_reflns_limit_h_max 15
_diffrn_reflns_limit_h_min -10
_diffrn_reflns_limit_k_max 11
_diffrn_reflns_limit_k_min -12
_diffrn_reflns_limit_l_max 40
_diffrn_reflns_limit_l_min -40
_diffrn_reflns_number 21258
_diffrn_reflns_point_group_measured_fraction_full 0.995
_diffrn_reflns_point_group_measured_fraction_max 0.903
_diffrn_reflns_theta_full 25.242
_diffrn_reflns_theta_max 31.063
_diffrn_reflns_theta_min 2.450
_diffrn_source 'Rotating Anode'
_diffrn_source_current 24.0
_diffrn_source_power 1.2
_diffrn_source_target Mo
_diffrn_source_type 'Rotating Anode'
_diffrn_source_voltage 50.0
_exptl_absorpt_coefficient_mu 5.776
_exptl_absorpt_correction_T_max 1.00000
_exptl_absorpt_correction_T_min 0.61690
_exptl_absorpt_correction_type numerical
_exptl_absorpt_process_details
;
CrysAlisPro 1.171.38.43 (Rigaku Oxford Diffraction, 2015)
Empirical absorption correction using spherical harmonics,
 implemented in SCALE3 ABSPACK scaling algorithm.
;
_exptl_crystal_colour colourless
_exptl_crystal_colour_primary colourless
_exptl_crystal_density_diffrn 1.896
_exptl_crystal_description block
_exptl_crystal_F_000 1464
_exptl_crystal_size_max 0.195
_exptl_crystal_size_mid 0.153
_exptl_crystal_size_min 0.124
_refine_diff_density_max 0.825
_refine_diff_density_min -0.929
_refine_diff_density_rms 0.166
_refine_ls_extinction_method none
_refine_ls_goodness_of_fit_ref 1.016
_refine_ls_hydrogen_treatment constr
_refine_ls_matrix_type full
_refine_ls_number_parameters 325
_refine_ls_number_reflns 7678
_refine_ls_number_restraints 0
_refine_ls_restrained_S_all 1.016
_refine_ls_R_factor_all 0.0272
_refine_ls_R_factor_gt 0.0222
_refine_ls_shift/su_max 0.005
_refine_ls_shift/su_mean 0.000
_refine_ls_structure_factor_coef Fsqd
_refine_ls_weighting_details 'w=1/[\s^2^(Fo^2^)+(0.0214P)^2^+2.5526P] where P=(Fo^2^+2Fc^2^)/3'
_refine_ls_weighting_scheme calc
_refine_ls_wR_factor_gt 0.0477
_refine_ls_wR_factor_ref 0.0494
_reflns_Friedel_coverage 0.000
_reflns_number_gt 7021
_reflns_number_total 7678
_reflns_threshold_expression 'I > 2\s(I)'
_cod_data_source_file d2dt00112h2.cif
_cod_data_source_block compound-10
_cod_database_code 7709667
_shelx_shelxl_version_number 2018/3
_shelx_space_group_comment
;
The symmetry employed for this shelxl refinement is uniquely defined
by the following loop, which should always be used as a source of
symmetry information in preference to the above space-group names.
They are only intended as comments.
;
_shelx_estimated_absorpt_t_max 0.534
_shelx_estimated_absorpt_t_min 0.399
_olex2_refinement_description
;
1. Fixed Uiso
 At 1.2 times of:
  All C(H) groups, All C(H,H) groups
2.a Secondary CH2 refined with riding coordinates:
 C26(H26A,H26B)
2.b Aromatic/amide H refined with riding coordinates:
 C22(H22), C23(H23), C19(H19), C15(H15), C12(H12), C21(H21), C11(H11), C6(H6),
 C10(H10), C13(H13), C24(H24), C25(H25), C5(H5), C16(H16), C3(H3), C18(H18),
 C4(H4), C17(H17), C2(H2)
;
_olex2_submission_special_instructions 'No special instructions were received'
_oxdiff_exptl_absorpt_empirical_details
;
Empirical correction (ABSPACK) includes:
- Absorption correction using spherical harmonics
- Frame scaling
- Detector area scaling
;

loop_
_space_group_symop_operation_xyz
'x, y, z'
'-x, y+1/2, -z+1/2'
'-x, -y, -z'
'x, -y-1/2, z-1/2'

loop_
_atom_site_label
_atom_site_type_symbol
_atom_site_fract_x
_atom_site_fract_y
_atom_site_fract_z
_atom_site_U_iso_or_equiv
_atom_site_adp_type
_atom_site_occupancy
_atom_site_site_symmetry_order
_atom_site_calc_flag
_atom_site_refinement_flags_posn
_atom_site_refinement_flags_adp
_atom_site_refinement_flags_occupancy
_atom_site_disorder_assembly
_atom_site_disorder_group
Pt1 Pt 0.63903(2) 0.20380(2) 0.61715(2) 0.01293(3) Uani 1 1 d . . . . .
Cl1 Cl 0.80641(6) 0.07426(7) 0.65014(2) 0.02074(12) Uani 1 1 d . . . . .
Cl2 Cl 0.55011(6) -0.03582(7) 0.59413(2) 0.02298(12) Uani 1 1 d . . . . .
P1 P 0.71419(5) 0.41654(7) 0.65075(2) 0.01308(11) Uani 1 1 d . . . . .
Cl3 Cl 0.22864(7) -0.10905(10) 0.50181(3) 0.04016(17) Uani 1 1 d . . . . .
Cl4 Cl 0.11150(10) 0.09681(12) 0.56620(4) 0.0618(3) Uani 1 1 d . . . . .
N2 N 0.4415(2) 0.6988(2) 0.68342(8) 0.0244(5) Uani 1 1 d . . . . .
N1 N 0.55554(19) 0.6396(2) 0.69242(7) 0.0187(4) Uani 1 1 d . . . . .
N3 N 0.3928(2) 0.6356(3) 0.64436(8) 0.0231(4) Uani 1 1 d . . . . .
C22 C 0.8261(2) 0.2979(3) 0.78769(9) 0.0215(5) Uani 1 1 d . . . . .
H22 H 0.803737 0.225472 0.810814 0.026 Uiso 1 1 calc R . . . .
C23 C 0.9200(2) 0.4010(3) 0.79889(9) 0.0246(5) Uani 1 1 d . . . . .
H23 H 0.962820 0.398522 0.829574 0.029 Uiso 1 1 calc R . . . .
C14 C 0.8145(2) 0.5226(3) 0.61390(8) 0.0154(4) Uani 1 1 d . . . . .
C1 C 0.6226(2) 0.6876(3) 0.73613(8) 0.0187(5) Uani 1 1 d . . . . .
C19 C 0.9065(2) 0.4378(3) 0.59376(9) 0.0219(5) Uani 1 1 d . . . . .
H19 H 0.913361 0.330416 0.599408 0.026 Uiso 1 1 calc R . . . .
C15 C 0.8047(2) 0.6802(3) 0.60621(8) 0.0190(5) Uani 1 1 d . . . . .
H15 H 0.742911 0.737887 0.620413 0.023 Uiso 1 1 calc R . . . .
C12 C 0.3891(3) 0.3067(3) 0.49831(9) 0.0252(5) Uani 1 1 d . . . . .
H12 H 0.373032 0.256294 0.468531 0.030 Uiso 1 1 calc R . . . .
C8 C 0.4749(2) 0.5326(3) 0.62843(8) 0.0171(4) Uani 1 1 d . . . . .
C21 C 0.7636(2) 0.2997(3) 0.74243(8) 0.0188(5) Uani 1 1 d . . . . .
H21 H 0.698346 0.229412 0.734770 0.023 Uiso 1 1 calc R . . . .
C11 C 0.3258(2) 0.4387(3) 0.50870(9) 0.0262(6) Uani 1 1 d . . . . .
H11 H 0.263769 0.479117 0.486656 0.031 Uiso 1 1 calc R . . . .
N4 N 0.50306(18) 0.3158(2) 0.57504(7) 0.0154(4) Uani 1 1 d . . . . .
C6 C 0.6956(3) 0.8173(3) 0.73546(10) 0.0312(6) Uani 1 1 d . . . . .
H6 H 0.705489 0.870824 0.706534 0.037 Uiso 1 1 calc R . . . .
C10 C 0.3548(2) 0.5103(3) 0.55179(9) 0.0233(5) Uani 1 1 d . . . . .
H10 H 0.313668 0.602420 0.559347 0.028 Uiso 1 1 calc R . . . .
C20 C 0.7981(2) 0.4058(3) 0.70861(8) 0.0155(4) Uani 1 1 d . . . . .
C13 C 0.4758(2) 0.2495(3) 0.53185(9) 0.0203(5) Uani 1 1 d . . . . .
H13 H 0.518864 0.158666 0.524358 0.024 Uiso 1 1 calc R . . . .
C24 C 0.9523(3) 0.5083(3) 0.76553(9) 0.0283(6) Uani 1 1 d . . . . .
H24 H 1.015712 0.580803 0.773620 0.034 Uiso 1 1 calc R . . . .
C26 C 0.2268(3) -0.0391(4) 0.56076(12) 0.0411(7) Uani 1 1 d . . . . .
H26A H 0.213790 -0.125916 0.582569 0.049 Uiso 1 1 calc R . . . .
H26B H 0.307767 0.007651 0.570447 0.049 Uiso 1 1 calc R . . . .
C25 C 0.8921(2) 0.5097(3) 0.72047(9) 0.0241(5) Uani 1 1 d . . . . .
H25 H 0.915261 0.582241 0.697498 0.029 Uiso 1 1 calc R . . . .
C5 C 0.7541(3) 0.8670(4) 0.77807(12) 0.0402(7) Uani 1 1 d . . . . .
H5 H 0.805153 0.955590 0.778438 0.048 Uiso 1 1 calc R . . . .
C16 C 0.8862(3) 0.7524(3) 0.57757(9) 0.0251(5) Uani 1 1 d . . . . .
H16 H 0.880021 0.859922 0.572095 0.030 Uiso 1 1 calc R . . . .
C3 C 0.6639(3) 0.6621(4) 0.81981(10) 0.0350(7) Uani 1 1 d . . . . .
H3 H 0.652680 0.609673 0.848823 0.042 Uiso 1 1 calc R . . . .
C18 C 0.9878(3) 0.5113(3) 0.56542(10) 0.0281(6) Uani 1 1 d . . . . .
H18 H 1.051106 0.454476 0.551846 0.034 Uiso 1 1 calc R . . . .
C7 C 0.5817(2) 0.5343(3) 0.65849(8) 0.0155(4) Uani 1 1 d . . . . .
C4 C 0.7388(3) 0.7892(4) 0.82011(11) 0.0367(7) Uani 1 1 d . . . . .
H4 H 0.780070 0.823496 0.849136 0.044 Uiso 1 1 calc R . . . .
C9 C 0.4439(2) 0.4485(3) 0.58426(8) 0.0161(4) Uani 1 1 d . . . . .
C17 C 0.9765(3) 0.6677(3) 0.55696(10) 0.0294(6) Uani 1 1 d . . . . .
H17 H 1.031011 0.717269 0.536927 0.035 Uiso 1 1 calc R . . . .
C2 C 0.6047(3) 0.6097(3) 0.77781(9) 0.0265(6) Uani 1 1 d . . . . .
H2 H 0.552848 0.521851 0.777607 0.032 Uiso 1 1 calc R . . . .

loop_
_atom_site_aniso_label
_atom_site_aniso_U_11
_atom_site_aniso_U_22
_atom_site_aniso_U_33
_atom_site_aniso_U_23
_atom_site_aniso_U_13
_atom_site_aniso_U_12
Pt1 0.01228(5) 0.01268(4) 0.01353(4) -0.00051(3) -0.00109(3) 0.00118(3)
Cl1 0.0203(3) 0.0179(3) 0.0229(3) 0.0000(2) -0.0063(2) 0.0054(2)
Cl2 0.0212(3) 0.0157(3) 0.0313(3) -0.0041(2) -0.0031(2) -0.0007(2)
P1 0.0122(3) 0.0143(3) 0.0126(2) -0.00023(19) -0.0003(2) 0.0008(2)
Cl3 0.0348(4) 0.0469(4) 0.0400(4) 0.0061(3) 0.0109(3) 0.0046(4)
Cl4 0.0597(6) 0.0578(6) 0.0681(6) -0.0101(5) 0.0066(5) 0.0228(5)
N2 0.0200(11) 0.0283(12) 0.0245(11) -0.0061(9) 0.0002(9) 0.0056(9)
N1 0.0182(10) 0.0199(10) 0.0182(9) -0.0043(8) 0.0023(8) 0.0022(8)
N3 0.0191(11) 0.0239(11) 0.0264(11) -0.0050(9) 0.0031(8) 0.0054(9)
C22 0.0203(12) 0.0267(13) 0.0173(11) 0.0045(9) 0.0012(9) -0.0008(10)
C23 0.0212(13) 0.0356(14) 0.0161(11) 0.0017(10) -0.0043(9) -0.0026(11)
C14 0.0146(11) 0.0183(11) 0.0130(10) 0.0015(8) -0.0015(8) -0.0006(9)
C1 0.0207(12) 0.0197(11) 0.0162(10) -0.0058(8) 0.0039(9) 0.0022(10)
C19 0.0217(13) 0.0199(11) 0.0246(12) 0.0016(9) 0.0060(10) 0.0014(10)
C15 0.0195(12) 0.0190(11) 0.0181(11) -0.0021(9) -0.0006(9) -0.0003(10)
C12 0.0228(13) 0.0322(14) 0.0196(12) -0.0048(10) -0.0063(10) 0.0031(11)
C8 0.0151(11) 0.0177(11) 0.0187(10) 0.0002(8) 0.0029(8) 0.0024(9)
C21 0.0161(11) 0.0237(12) 0.0167(11) 0.0010(9) 0.0018(9) -0.0024(10)
C11 0.0215(13) 0.0320(14) 0.0233(12) -0.0002(10) -0.0095(10) 0.0075(11)
N4 0.0133(9) 0.0171(9) 0.0154(9) 0.0001(7) -0.0015(7) 0.0023(8)
C6 0.0420(17) 0.0243(13) 0.0274(14) -0.0015(10) 0.0028(12) -0.0102(13)
C10 0.0201(12) 0.0251(12) 0.0239(12) -0.0018(10) -0.0030(9) 0.0073(11)
C20 0.0141(10) 0.0189(11) 0.0131(10) -0.0012(8) -0.0010(8) 0.0017(9)
C13 0.0207(12) 0.0207(11) 0.0189(11) -0.0043(9) -0.0020(9) 0.0031(10)
C24 0.0224(13) 0.0381(15) 0.0231(12) 0.0020(11) -0.0073(10) -0.0117(12)
C26 0.0302(16) 0.050(2) 0.0426(18) -0.0015(15) -0.0016(13) 0.0048(15)
C25 0.0259(13) 0.0269(13) 0.0188(11) 0.0033(10) -0.0032(10) -0.0093(11)
C5 0.0433(19) 0.0300(16) 0.0463(18) -0.0117(13) -0.0040(14) -0.0120(14)
C16 0.0320(15) 0.0208(12) 0.0224(12) 0.0021(10) 0.0008(11) -0.0050(11)
C3 0.0375(17) 0.0506(18) 0.0171(12) 0.0004(12) 0.0039(11) 0.0044(15)
C18 0.0224(13) 0.0325(14) 0.0307(14) 0.0001(11) 0.0104(11) -0.0008(12)
C7 0.0168(11) 0.0159(10) 0.0142(10) -0.0004(8) 0.0033(8) 0.0003(9)
C4 0.0410(18) 0.0425(18) 0.0258(14) -0.0180(12) -0.0029(12) 0.0041(14)
C9 0.0134(11) 0.0174(11) 0.0173(10) 0.0003(8) 0.0000(8) 0.0002(9)
C17 0.0282(15) 0.0347(14) 0.0262(13) 0.0031(11) 0.0089(11) -0.0091(12)
C2 0.0298(14) 0.0273(13) 0.0231(12) 0.0006(10) 0.0059(10) -0.0041(12)

loop_
_atom_type_symbol
_atom_type_description
_atom_type_scat_dispersion_real
_atom_type_scat_dispersion_imag
_atom_type_scat_source
C C 0.0033 0.0016 'International Tables Vol C Tables 4.2.6.8 and 6.1.1.4'
H H 0.0000 0.0000 'International Tables Vol C Tables 4.2.6.8 and 6.1.1.4'
Cl Cl 0.1484 0.1585 'International Tables Vol C Tables 4.2.6.8 and 6.1.1.4'
N N 0.0061 0.0033 'International Tables Vol C Tables 4.2.6.8 and 6.1.1.4'
P P 0.1023 0.0942 'International Tables Vol C Tables 4.2.6.8 and 6.1.1.4'
Pt Pt -1.7033 8.3905 'International Tables Vol C Tables 4.2.6.8 and 6.1.1.4'

loop_
_geom_angle_atom_site_label_1
_geom_angle_atom_site_label_2
_geom_angle_atom_site_label_3
_geom_angle
_geom_angle_site_symmetry_1
_geom_angle_site_symmetry_3
_geom_angle_publ_flag
Cl1 Pt1 Cl2 88.47(2) . . ?
P1 Pt1 Cl1 88.92(2) . . ?
P1 Pt1 Cl2 170.41(2) . . ?
N4 Pt1 Cl1 168.97(6) . . ?
N4 Pt1 Cl2 89.91(6) . . ?
N4 Pt1 P1 94.37(6) . . ?
C14 P1 Pt1 113.75(8) . . ?
C20 P1 Pt1 119.20(8) . . ?
C20 P1 C14 104.79(11) . . ?
C7 P1 Pt1 104.81(8) . . ?
C7 P1 C14 107.46(11) . . ?
C7 P1 C20 106.11(10) . . ?
N3 N2 N1 107.90(19) . . ?
N2 N1 C1 116.69(19) . . ?
N2 N1 C7 111.1(2) . . ?
C7 N1 C1 132.0(2) . . ?
N2 N3 C8 108.6(2) . . ?
C23 C22 H22 119.9 . . ?
C23 C22 C21 120.2(2) . . ?
C21 C22 H22 119.9 . . ?
C22 C23 H23 119.9 . . ?
C22 C23 C24 120.2(2) . . ?
C24 C23 H23 119.9 . . ?
C19 C14 P1 116.15(18) . . ?
C15 C14 P1 123.31(18) . . ?
C15 C14 C19 120.5(2) . . ?
C6 C1 N1 118.7(2) . . ?
C2 C1 N1 119.1(2) . . ?
C2 C1 C6 122.0(2) . . ?
C14 C19 H19 120.2 . . ?
C18 C19 C14 119.5(2) . . ?
C18 C19 H19 120.2 . . ?
C14 C15 H15 120.3 . . ?
C16 C15 C14 119.4(2) . . ?
C16 C15 H15 120.3 . . ?
C11 C12 H12 120.6 . . ?
C13 C12 H12 120.6 . . ?
C13 C12 C11 118.9(2) . . ?
N3 C8 C7 109.4(2) . . ?
N3 C8 C9 119.5(2) . . ?
C7 C8 C9 130.9(2) . . ?
C22 C21 H21 120.3 . . ?
C20 C21 C22 119.4(2) . . ?
C20 C21 H21 120.3 . . ?
C12 C11 H11 120.8 . . ?
C10 C11 C12 118.5(2) . . ?
C10 C11 H11 120.8 . . ?
C13 N4 Pt1 114.29(16) . . ?
C9 N4 Pt1 128.40(16) . . ?
C9 N4 C13 117.2(2) . . ?
C1 C6 H6 120.9 . . ?
C1 C6 C5 118.2(3) . . ?
C5 C6 H6 120.9 . . ?
C11 C10 H10 119.8 . . ?
C11 C10 C9 120.4(2) . . ?
C9 C10 H10 119.8 . . ?
C21 C20 P1 120.26(18) . . ?
C25 C20 P1 119.79(18) . . ?
C25 C20 C21 119.8(2) . . ?
C12 C13 H13 118.2 . . ?
N4 C13 C12 123.5(2) . . ?
N4 C13 H13 118.2 . . ?
C23 C24 H24 120.0 . . ?
C25 C24 C23 119.9(2) . . ?
C25 C24 H24 120.0 . . ?
Cl3 C26 H26A 109.2 . . ?
Cl3 C26 H26B 109.2 . . ?
Cl4 C26 Cl3 112.00(18) . . ?
Cl4 C26 H26A 109.2 . . ?
Cl4 C26 H26B 109.2 . . ?
H26A C26 H26B 107.9 . . ?
C20 C25 H25 119.8 . . ?
C24 C25 C20 120.4(2) . . ?
C24 C25 H25 119.8 . . ?
C6 C5 H5 119.7 . . ?
C4 C5 C6 120.7(3) . . ?
C4 C5 H5 119.7 . . ?
C15 C16 H16 120.0 . . ?
C17 C16 C15 120.1(2) . . ?
C17 C16 H16 120.0 . . ?
C4 C3 H3 119.6 . . ?
C4 C3 C2 120.7(3) . . ?
C2 C3 H3 119.6 . . ?
C19 C18 H18 120.0 . . ?
C17 C18 C19 120.0(2) . . ?
C17 C18 H18 120.0 . . ?
N1 C7 P1 132.62(18) . . ?
N1 C7 C8 103.0(2) . . ?
C8 C7 P1 124.39(17) . . ?
C5 C4 H4 120.1 . . ?
C3 C4 C5 119.8(3) . . ?
C3 C4 H4 120.1 . . ?
N4 C9 C8 120.4(2) . . ?
N4 C9 C10 121.5(2) . . ?
C10 C9 C8 118.1(2) . . ?
C16 C17 H17 119.8 . . ?
C18 C17 C16 120.4(2) . . ?
C18 C17 H17 119.8 . . ?
C1 C2 C3 118.5(3) . . ?
C1 C2 H2 120.7 . . ?
C3 C2 H2 120.7 . . ?

loop_
_geom_bond_atom_site_label_1
_geom_bond_atom_site_label_2
_geom_bond_distance
_geom_bond_site_symmetry_2
_geom_bond_publ_flag
Pt1 Cl1 2.2801(6) . ?
Pt1 Cl2 2.3694(6) . ?
Pt1 P1 2.2085(6) . ?
Pt1 N4 2.0696(19) . ?
P1 C14 1.811(2) . ?
P1 C20 1.808(2) . ?
P1 C7 1.794(2) . ?
Cl3 C26 1.767(3) . ?
Cl4 C26 1.738(3) . ?
N2 N1 1.350(3) . ?
N2 N3 1.306(3) . ?
N1 C1 1.444(3) . ?
N1 C7 1.368(3) . ?
N3 C8 1.363(3) . ?
C22 H22 0.9500 . ?
C22 C23 1.379(4) . ?
C22 C21 1.398(3) . ?
C23 H23 0.9500 . ?
C23 C24 1.386(4) . ?
C14 C19 1.396(3) . ?
C14 C15 1.391(3) . ?
C1 C6 1.381(4) . ?
C1 C2 1.380(3) . ?
C19 H19 0.9500 . ?
C19 C18 1.389(3) . ?
C15 H15 0.9500 . ?
C15 C16 1.389(4) . ?
C12 H12 0.9500 . ?
C12 C11 1.381(4) . ?
C12 C13 1.378(3) . ?
C8 C7 1.386(3) . ?
C8 C9 1.460(3) . ?
C21 H21 0.9500 . ?
C21 C20 1.396(3) . ?
C11 H11 0.9500 . ?
C11 C10 1.378(4) . ?
N4 C13 1.357(3) . ?
N4 C9 1.357(3) . ?
C6 H6 0.9500 . ?
C6 C5 1.384(4) . ?
C10 H10 0.9500 . ?
C10 C9 1.389(3) . ?
C20 C25 1.388(3) . ?
C13 H13 0.9500 . ?
C24 H24 0.9500 . ?
C24 C25 1.383(3) . ?
C26 H26A 0.9900 . ?
C26 H26B 0.9900 . ?
C25 H25 0.9500 . ?
C5 H5 0.9500 . ?
C5 C4 1.382(5) . ?
C16 H16 0.9500 . ?
C16 C17 1.388(4) . ?
C3 H3 0.9500 . ?
C3 C4 1.374(5) . ?
C3 C2 1.380(4) . ?
C18 H18 0.9500 . ?
C18 C17 1.386(4) . ?
C4 H4 0.9500 . ?
C17 H17 0.9500 . ?
C2 H2 0.9500 . ?

loop_
_geom_torsion_atom_site_label_1
_geom_torsion_atom_site_label_2
_geom_torsion_atom_site_label_3
_geom_torsion_atom_site_label_4
_geom_torsion
_geom_torsion_site_symmetry_1
_geom_torsion_site_symmetry_2
_geom_torsion_site_symmetry_3
_geom_torsion_site_symmetry_4
_geom_torsion_publ_flag
Pt1 P1 C14 C19 -48.8(2) . . . . ?
Pt1 P1 C14 C15 132.56(19) . . . . ?
Pt1 P1 C20 C21 -34.9(2) . . . . ?
Pt1 P1 C20 C25 149.15(17) . . . . ?
Pt1 P1 C7 N1 147.2(2) . . . . ?
Pt1 P1 C7 C8 -31.3(2) . . . . ?
Pt1 N4 C13 C12 -179.3(2) . . . . ?
Pt1 N4 C9 C8 0.9(3) . . . . ?
Pt1 N4 C9 C10 179.28(18) . . . . ?
P1 C14 C19 C18 -179.4(2) . . . . ?
P1 C14 C15 C16 179.65(19) . . . . ?
P1 C20 C25 C24 176.3(2) . . . . ?
N2 N1 C1 C6 -89.3(3) . . . . ?
N2 N1 C1 C2 85.9(3) . . . . ?
N2 N1 C7 P1 -179.27(19) . . . . ?
N2 N1 C7 C8 -0.6(3) . . . . ?
N2 N3 C8 C7 -1.5(3) . . . . ?
N2 N3 C8 C9 -178.4(2) . . . . ?
N1 N2 N3 C8 1.1(3) . . . . ?
N1 C1 C6 C5 176.5(3) . . . . ?
N1 C1 C2 C3 -176.3(2) . . . . ?
N3 N2 N1 C1 -176.1(2) . . . . ?
N3 N2 N1 C7 -0.3(3) . . . . ?
N3 C8 C7 P1 -179.91(17) . . . . ?
N3 C8 C7 N1 1.3(3) . . . . ?
N3 C8 C9 N4 -159.8(2) . . . . ?
N3 C8 C9 C10 21.8(3) . . . . ?
C22 C23 C24 C25 -1.5(4) . . . . ?
C22 C21 C20 P1 -177.12(18) . . . . ?
C22 C21 C20 C25 -1.1(4) . . . . ?
C23 C22 C21 C20 0.6(4) . . . . ?
C23 C24 C25 C20 1.0(4) . . . . ?
C14 P1 C20 C21 -163.52(19) . . . . ?
C14 P1 C20 C25 20.5(2) . . . . ?
C14 P1 C7 N1 -91.5(2) . . . . ?
C14 P1 C7 C8 90.0(2) . . . . ?
C14 C19 C18 C17 -0.6(4) . . . . ?
C14 C15 C16 C17 -0.1(4) . . . . ?
C1 N1 C7 P1 -4.3(4) . . . . ?
C1 N1 C7 C8 174.4(2) . . . . ?
C1 C6 C5 C4 -0.4(5) . . . . ?
C19 C14 C15 C16 1.1(4) . . . . ?
C19 C18 C17 C16 1.5(4) . . . . ?
C15 C14 C19 C18 -0.7(4) . . . . ?
C15 C16 C17 C18 -1.2(4) . . . . ?
C12 C11 C10 C9 -1.4(4) . . . . ?
C21 C22 C23 C24 0.7(4) . . . . ?
C21 C20 C25 C24 0.3(4) . . . . ?
C11 C12 C13 N4 0.0(4) . . . . ?
C11 C10 C9 C8 177.3(2) . . . . ?
C11 C10 C9 N4 -1.1(4) . . . . ?
C6 C1 C2 C3 -1.2(4) . . . . ?
C6 C5 C4 C3 -0.7(5) . . . . ?
C20 P1 C14 C19 83.1(2) . . . . ?
C20 P1 C14 C15 -95.6(2) . . . . ?
C20 P1 C7 N1 20.2(3) . . . . ?
C20 P1 C7 C8 -158.3(2) . . . . ?
C13 C12 C11 C10 1.9(4) . . . . ?
C13 N4 C9 C8 -175.5(2) . . . . ?
C13 N4 C9 C10 2.9(3) . . . . ?
C7 P1 C14 C19 -164.35(18) . . . . ?
C7 P1 C14 C15 17.0(2) . . . . ?
C7 P1 C20 C21 82.9(2) . . . . ?
C7 P1 C20 C25 -93.0(2) . . . . ?
C7 N1 C1 C6 95.9(3) . . . . ?
C7 N1 C1 C2 -88.8(3) . . . . ?
C7 C8 C9 N4 24.1(4) . . . . ?
C7 C8 C9 C10 -154.3(3) . . . . ?
C4 C3 C2 C1 0.1(4) . . . . ?
C9 C8 C7 P1 -3.5(4) . . . . ?
C9 C8 C7 N1 177.7(2) . . . . ?
C9 N4 C13 C12 -2.4(4) . . . . ?
C2 C1 C6 C5 1.4(4) . . . . ?
C2 C3 C4 C5 0.9(5) . . . . ?
